data_7225532
loop_
_publ_author_name
'Haque, Rosenani A.'
'Ghdhayeb, Mohammed Z.'
'Budagumpi, Srinivasa'
'Khadeer Ahamed, Mohamed B.'
'Abdul Majid, Amin Malik Shah'

_publ_section_title
;
 Synthesis, crystal structures, and in vitro anticancer properties of new
 N--heterocyclic carbene (NHC) silver(I)-- and gold(I)/(III)--complexes: A
 rare example of silver(I)--NHC complex involved in redox transmetallation
;
_journal_name_full 'RSC Adv.'
_journal_paper_doi 10.1039/C6RA09788J
_journal_year 2016
_chemical_formula_sum 'C37.42 H34.27 Ag Br0 N5.32 O1.93'
_chemical_formula_weight 697.19
_chemical_name_systematic
; 
 ? 
;
_space_group_IT_number 2
_symmetry_space_group_name_Hall '-P 1'
_symmetry_space_group_name_H-M 'P -1'
_atom_sites_solution_hydrogens geom
_atom_sites_solution_primary direct
_atom_sites_solution_secondary difmap
_audit_creation_method SHELXL-97
_audit_update_record
;
2016-03-02 deposited with the CCDC.
2016-06-13 downloaded from the CCDC.
;
_cell_angle_alpha 108.4830(10)
_cell_angle_beta 91.926(2)
_cell_angle_gamma 100.9250(10)
_cell_formula_units_Z 2
_cell_length_a 10.5279(2)
_cell_length_b 10.7966(3)
_cell_length_c 14.6437(2)
_cell_measurement_temperature 100(2)
_cell_volume 1542.15(6)
_computing_structure_refinement 'SHELXL-97 (Sheldrick, 1997)'
_computing_structure_solution 'SHELXS-97 (Sheldrick, 1990)'
_diffrn_ambient_temperature 100(2)
_diffrn_measured_fraction_theta_full 0.987
_diffrn_measured_fraction_theta_max 0.987
_diffrn_radiation_monochromator graphite
_diffrn_radiation_source 'fine-focus sealed tube'
_diffrn_radiation_type MoK\a
_diffrn_radiation_wavelength 0.71073
_diffrn_reflns_av_R_equivalents 0.0253
_diffrn_reflns_av_sigmaI/netI 0.0289
_diffrn_reflns_limit_h_max 14
_diffrn_reflns_limit_h_min -14
_diffrn_reflns_limit_k_max 15
_diffrn_reflns_limit_k_min -15
_diffrn_reflns_limit_l_max 20
_diffrn_reflns_limit_l_min -20
_diffrn_reflns_number 32999
_diffrn_reflns_theta_full 30.12
_diffrn_reflns_theta_max 30.12
_diffrn_reflns_theta_min 1.98
_exptl_absorpt_coefficient_mu 0.698
_exptl_absorpt_correction_T_max 0.9129
_exptl_absorpt_correction_T_min 0.7707
_exptl_crystal_density_diffrn 1.501
_exptl_crystal_density_method 'not measured'
_exptl_crystal_F_000 717
_exptl_crystal_size_max 0.39
_exptl_crystal_size_mid 0.25
_exptl_crystal_size_min 0.13
_refine_diff_density_max 8.353
_refine_diff_density_min -8.435
_refine_diff_density_rms 0.262
_refine_ls_extinction_method none
_refine_ls_goodness_of_fit_ref 2.377
_refine_ls_hydrogen_treatment mixed
_refine_ls_matrix_type full
_refine_ls_number_parameters 340
_refine_ls_number_reflns 8981
_refine_ls_number_restraints 0
_refine_ls_restrained_S_all 2.377
_refine_ls_R_factor_all 0.1861
_refine_ls_R_factor_gt 0.1683
_refine_ls_shift/su_max 0.224
_refine_ls_shift/su_mean 0.021
_refine_ls_structure_factor_coef Fsqd
_refine_ls_weighting_details 'calc w=1/[\s^2^(Fo^2^)+(0.0670P)^2^+4.0311P] where P=(Fo^2^+2Fc^2^)/3'
_refine_ls_weighting_scheme calc
_refine_ls_wR_factor_gt 0.3752
_refine_ls_wR_factor_ref 0.3844
_reflns_number_gt 7356
_reflns_number_total 8981
_reflns_threshold_expression >2sigma(I)
_cod_data_source_file c6ra09788j2.cif
_cod_data_source_block a
_cod_database_code 7225532

loop_
_symmetry_equiv_pos_as_xyz
'x, y, z'
'-x, -y, -z'

loop_
_atom_site_label
_atom_site_type_symbol
_atom_site_fract_x
_atom_site_fract_y
_atom_site_fract_z
_atom_site_U_iso_or_equiv
_atom_site_adp_type
_atom_site_occupancy
_atom_site_symmetry_multiplicity
_atom_site_calc_flag
_atom_site_refinement_flags
_atom_site_disorder_assembly
_atom_site_disorder_group
Ag1 Ag 1.04783(8) -0.14204(7) -0.32281(6) 0.0485(3) Uiso 1 1 d . . .
N1X N 0.9181(18) -0.459(2) -0.3662(14) 0.024(4) Uiso 0.395(17) 1 d P A 2
N2X N 1.125(2) -0.396(3) -0.3731(17) 0.035(5) Uiso 0.395(17) 1 d P A 2
N3X N 1.003(2) 0.166(3) -0.2255(18) 0.044(6) Uiso 0.395(17) 1 d P A 2
N4X N 1.200(4) 0.166(4) -0.266(4) 0.058(14) Uiso 0.395(17) 1 d P A 2
C1X C 1.028(3) -0.319(3) -0.344(2) 0.042(6) Uiso 0.395(17) 1 d P A 2
C2X C 1.076(3) -0.532(3) -0.395(2) 0.039(7) Uiso 0.395(17) 1 d P A 2
C3X C 1.148(4) -0.642(4) -0.435(3) 0.053(10) Uiso 0.395(17) 1 d P A 2
H3XA H 1.2378 -0.6227 -0.4427 0.063 Uiso 0.395(17) 1 calc PR A 2
C4X C 1.072(3) -0.787(3) -0.463(2) 0.037(6) Uiso 0.395(17) 1 d P A 2
H4XA H 1.1142 -0.8586 -0.4900 0.044 Uiso 0.395(17) 1 calc PR A 2
C5X C 0.936(3) -0.814(3) -0.448(2) 0.037(6) Uiso 0.395(17) 1 d P A 2
H5XA H 0.8905 -0.9036 -0.4616 0.044 Uiso 0.395(17) 1 calc PR A 2
C6X C 0.871(3) -0.711(3) -0.4137(19) 0.033(6) Uiso 0.395(17) 1 d P A 2
H6XA H 0.7821 -0.7262 -0.4032 0.039 Uiso 0.395(17) 1 calc PR A 2
C7X C 0.946(2) -0.586(3) -0.3964(18) 0.029(5) Uiso 0.395(17) 1 d P A 2
C15X C 1.259(3) -0.332(3) -0.384(2) 0.040(6) Uiso 0.395(17) 1 d P A 2
H15A H 1.3033 -0.4007 -0.4234 0.048 Uiso 0.395(17) 1 calc PR A 2
H15B H 1.2559 -0.2654 -0.4164 0.048 Uiso 0.395(17) 1 calc PR A 2
C16X C 1.326(2) -0.271(3) -0.2928(18) 0.036(5) Uiso 0.395(17) 1 d P A 2
H16A H 1.2640 -0.2400 -0.2461 0.043 Uiso 0.395(17) 1 calc PR A 2
H16D H 1.3627 -0.3383 -0.2740 0.043 Uiso 0.395(17) 1 calc PR A 2
C17X C 1.420(6) -0.170(6) -0.285(4) 0.124(18) Uiso 0.395(17) 1 d P A 2
H17A H 1.4549 -0.1276 -0.2166 0.185 Uiso 0.395(17) 1 calc PR A 2
H17B H 1.3875 -0.1054 -0.3081 0.185 Uiso 0.395(17) 1 calc PR A 2
H17C H 1.4894 -0.2013 -0.3232 0.185 Uiso 0.395(17) 1 calc PR A 2
C18X C 1.081(3) 0.086(3) -0.272(2) 0.039(8) Uiso 0.395(17) 1 d P A 2
C19X C 1.197(3) 0.294(3) -0.2209(19) 0.041(6) Uiso 0.395(17) 1 d P A 2
C20X C 1.292(3) 0.411(3) -0.199(2) 0.054(7) Uiso 0.395(17) 1 d P A 2
H20A H 1.3681 0.4025 -0.1615 0.065 Uiso 0.395(17) 1 calc PR A 2
H20B H 1.3214 0.4219 -0.2601 0.065 Uiso 0.395(17) 1 calc PR A 2
C21X C 1.251(3) 0.528(3) -0.146(2) 0.056(7) Uiso 0.395(17) 1 d P A 2
H21A H 1.3128 0.6100 -0.1234 0.068 Uiso 0.395(17) 1 calc PR A 2
C22X C 1.117(3) 0.525(3) -0.124(2) 0.052(6) Uiso 0.395(17) 1 d P A 2
H22A H 1.0901 0.6075 -0.0962 0.062 Uiso 0.395(17) 1 calc PR A 2
C23X C 1.029(3) 0.410(3) -0.142(2) 0.052(6) Uiso 0.395(17) 1 d P A 2
H23A H 0.9440 0.4063 -0.1219 0.062 Uiso 0.395(17) 1 calc PR A 2
C24X C 1.073(3) 0.295(2) -0.1933(18) 0.038(5) Uiso 0.395(17) 1 d P A 2
C32X C 1.303(3) 0.098(3) -0.321(2) 0.046(7) Uiso 0.395(17) 1 d P A 2
H32A H 1.2780 -0.0010 -0.3428 0.055 Uiso 0.395(17) 1 calc PR A 2
H32B H 1.3298 0.1294 -0.3753 0.055 Uiso 0.395(17) 1 calc PR A 2
C33X C 1.408(3) 0.163(3) -0.223(2) 0.052(6) Uiso 0.395(17) 1 d P A 2
H33A H 1.4382 0.0849 -0.2153 0.063 Uiso 0.395(17) 1 calc PR A 2
H33D H 1.3535 0.1905 -0.1696 0.063 Uiso 0.395(17) 1 calc PR A 2
C34X C 1.530(17) 0.274(16) -0.196(12) 0.40(10) Uiso 0.395(17) 1 d P A 2
H34A H 1.6029 0.2403 -0.1769 0.599 Uiso 0.395(17) 1 calc PR A 2
H34B H 1.5151 0.3492 -0.1421 0.599 Uiso 0.395(17) 1 calc PR A 2
H34C H 1.5490 0.3029 -0.2520 0.599 Uiso 0.395(17) 1 calc PR A 2
C8X C 0.7901(16) -0.4246(18) -0.3448(13) 0.040(4) Uiso 0.657(18) 1 d P A 2
H8XA H 0.7905 -0.3345 -0.3486 0.048 Uiso 0.657(18) 1 calc PR A 2
H8XB H 0.7216 -0.4895 -0.3938 0.048 Uiso 0.657(18) 1 calc PR A 2
C9X C 0.7590(17) -0.4271(19) -0.2412(12) 0.043(4) Uiso 0.657(18) 1 d P A 2
C10X C 0.6736(13) -0.5238(13) -0.2301(10) 0.041(3) Uiso 0.657(18) 1 d P A 2
H10A H 0.6301 -0.5957 -0.2849 0.049 Uiso 0.657(18) 1 calc PR A 2
C11X C 0.6463(18) -0.5211(17) -0.1370(13) 0.058(4) Uiso 0.657(18) 1 d P A 2
H11A H 0.5785 -0.5888 -0.1306 0.069 Uiso 0.657(18) 1 calc PR A 2
C12X C 0.708(2) -0.432(3) -0.0592(19) 0.081(6) Uiso 0.657(18) 1 d P A 2
H12A H 0.7136 -0.4463 0.0014 0.097 Uiso 0.657(18) 1 calc PR A 2
C13X C 0.772(3) -0.298(3) -0.075(2) 0.092(7) Uiso 0.657(18) 1 d P A 2
H13A H 0.7886 -0.2158 -0.0230 0.111 Uiso 0.657(18) 1 calc PR A 2
C14X C 0.804(2) -0.304(2) -0.1674(15) 0.065(5) Uiso 0.657(18) 1 d P A 2
H14A H 0.8529 -0.2292 -0.1800 0.078 Uiso 0.657(18) 1 calc PR A 2
C25X C 0.866(2) 0.115(3) -0.2236(17) 0.054(5) Uiso 0.51(2) 1 d P A 2
H25A H 0.8393 0.0274 -0.2759 0.065 Uiso 0.51(2) 1 calc PR A 2
H25B H 0.8163 0.1766 -0.2376 0.065 Uiso 0.51(2) 1 calc PR A 2
C26X C 0.829(3) 0.096(3) -0.127(2) 0.055(9) Uiso 0.51(2) 1 d P A 2
C29X C 0.746(4) 0.042(4) 0.036(3) 0.084(9) Uiso 0.51(2) 1 d P A 2
H29A H 0.7105 0.0332 0.0933 0.101 Uiso 0.51(2) 1 calc PR A 2
C27X C 0.894(3) 0.160(3) -0.043(2) 0.080(8) Uiso 0.51(2) 1 d P A 2
H27A H 0.9714 0.2242 -0.0390 0.096 Uiso 0.51(2) 1 calc PR A 2
C28X C 0.855(3) 0.137(3) 0.042(2) 0.071(7) Uiso 0.51(2) 1 d P A 2
H28A H 0.9033 0.1876 0.1022 0.085 Uiso 0.51(2) 1 calc PR A 2
C30X C 0.692(4) -0.036(4) -0.050(3) 0.101(11) Uiso 0.51(2) 1 d P A 2
H30A H 0.6265 -0.1127 -0.0553 0.121 Uiso 0.51(2) 1 calc PR A 2
C31X C 0.727(3) -0.010(3) -0.137(2) 0.080(8) Uiso 0.51(2) 1 d P A 2
H31A H 0.6830 -0.0632 -0.1984 0.096 Uiso 0.51(2) 1 calc PR A 2
N1 N 0.9219(16) -0.4252(18) -0.3530(13) 0.044(4) Uiso 0.605(17) 1 d P A 1
N2 N 1.1234(14) -0.4292(17) -0.3845(11) 0.035(4) Uiso 0.605(17) 1 d P A 1
N3 N 0.9812(16) 0.1243(18) -0.2385(12) 0.044(4) Uiso 0.605(17) 1 d P A 1
N4 N 1.182(2) 0.151(2) -0.2724(17) 0.040(6) Uiso 0.605(17) 1 d P A 1
C1 C 1.0292(12) -0.3594(14) -0.3584(9) 0.024(3) Uiso 0.605(17) 1 d P A 1
C2 C 1.0770(17) -0.5637(19) -0.4070(13) 0.035(4) Uiso 0.605(17) 1 d P A 1
C3 C 1.128(2) -0.673(2) -0.4394(16) 0.046(5) Uiso 0.605(17) 1 d P A 1
H3A H 1.2164 -0.6703 -0.4522 0.055 Uiso 0.605(17) 1 calc PR A 1
C4 C 1.038(3) -0.788(2) -0.4518(18) 0.060(6) Uiso 0.605(17) 1 d P A 1
H4A H 1.0658 -0.8699 -0.4736 0.072 Uiso 0.605(17) 1 calc PR A 1
C5 C 0.912(3) -0.793(3) -0.435(2) 0.066(8) Uiso 0.605(17) 1 d P A 1
H5A H 0.8565 -0.8785 -0.4477 0.080 Uiso 0.605(17) 1 calc PR A 1
C6 C 0.860(2) -0.683(2) -0.4017(18) 0.055(6) Uiso 0.605(17) 1 d P A 1
H6A H 0.7708 -0.6904 -0.3908 0.066 Uiso 0.605(17) 1 calc PR A 1
C7 C 0.945(2) -0.554(2) -0.3834(15) 0.045(5) Uiso 0.605(17) 1 d P A 1
C15 C 1.2585(18) -0.370(2) -0.3892(13) 0.043(4) Uiso 0.605(17) 1 d P A 1
H15C H 1.2982 -0.4403 -0.4317 0.051 Uiso 0.605(17) 1 calc PR A 1
H15D H 1.2587 -0.3014 -0.4211 0.051 Uiso 0.605(17) 1 calc PR A 1
C16 C 1.343(3) -0.307(3) -0.297(2) 0.072(7) Uiso 0.605(17) 1 d P A 1
H16B H 1.3444 -0.2102 -0.2810 0.087 Uiso 0.605(17) 1 calc PR A 1
H16C H 1.2923 -0.3358 -0.2494 0.087 Uiso 0.605(17) 1 calc PR A 1
C17 C 1.454(2) -0.311(2) -0.2756(17) 0.073(6) Uiso 0.605(17) 1 d P A 1
H17D H 1.4767 -0.2657 -0.2059 0.109 Uiso 0.605(17) 1 calc PR A 1
H17E H 1.5135 -0.2668 -0.3113 0.109 Uiso 0.605(17) 1 calc PR A 1
H17F H 1.4617 -0.4047 -0.2920 0.109 Uiso 0.605(17) 1 calc PR A 1
C18 C 1.074(2) 0.055(2) -0.2785(15) 0.041(5) Uiso 0.605(17) 1 d P A 1
C19 C 1.152(2) 0.2806(19) -0.2243(15) 0.049(5) Uiso 0.605(17) 1 d P A 1
C20 C 1.238(3) 0.407(2) -0.2009(17) 0.062(5) Uiso 0.605(17) 1 d P A 1
H20C H 1.3265 0.4193 -0.2144 0.075 Uiso 0.605(17) 1 calc PR A 1
C21 C 1.176(3) 0.512(2) -0.1553(17) 0.065(5) Uiso 0.605(17) 1 d P A 1
H21B H 1.2244 0.6013 -0.1364 0.078 Uiso 0.605(17) 1 calc PR A 1
C22 C 1.046(3) 0.487(3) -0.1368(18) 0.074(6) Uiso 0.605(17) 1 d P A 1
H22B H 1.0097 0.5627 -0.1060 0.088 Uiso 0.605(17) 1 calc PR A 1
C23 C 0.967(3) 0.365(2) -0.1596(17) 0.069(6) Uiso 0.605(17) 1 d P A 1
H23B H 0.8783 0.3516 -0.1464 0.083 Uiso 0.605(17) 1 calc PR A 1
C24 C 1.028(2) 0.259(2) -0.2048(14) 0.049(4) Uiso 0.605(17) 1 d P A 1
C32 C 1.3065(19) 0.135(2) -0.3065(14) 0.044(5) Uiso 0.605(17) 1 d P A 1
H32C H 1.3442 0.2165 -0.3214 0.053 Uiso 0.605(17) 1 calc PR A 1
H32D H 1.2893 0.0603 -0.3688 0.053 Uiso 0.605(17) 1 calc PR A 1
C33 C 1.409(2) 0.109(2) -0.2481(16) 0.061(5) Uiso 0.605(17) 1 d P A 1
H33B H 1.4073 0.0122 -0.2712 0.074 Uiso 0.605(17) 1 calc PR A 1
H33C H 1.4945 0.1551 -0.2604 0.074 Uiso 0.605(17) 1 calc PR A 1
C34 C 1.402(2) 0.150(2) -0.1492(16) 0.066(5) Uiso 0.605(17) 1 d P A 1
H34D H 1.4898 0.1740 -0.1155 0.099 Uiso 0.605(17) 1 calc PR A 1
H34E H 1.3502 0.0761 -0.1320 0.099 Uiso 0.605(17) 1 calc PR A 1
H34F H 1.3610 0.2269 -0.1299 0.099 Uiso 0.605(17) 1 calc PR A 1
C8 C 0.791(3) -0.389(4) -0.328(2) 0.042(8) Uiso 0.343(18) 1 d P A 1
H8XA H 0.7233 -0.4512 -0.3793 0.050 Uiso 0.343(18) 1 calc PR A 1
H8XB H 0.7937 -0.2982 -0.3304 0.050 Uiso 0.343(18) 1 calc PR A 1
C9 C 0.751(3) -0.393(3) -0.2389(19) 0.029(5) Uiso 0.343(18) 1 d P A 1
C10 C 0.633(11) -0.410(11) -0.222(8) 0.21(4) Uiso 0.343(18) 1 d P A 1
H10B H 0.5705 -0.4360 -0.2766 0.250 Uiso 0.343(18) 1 calc PR A 1
C11 C 0.576(7) -0.394(7) -0.118(5) 0.13(2) Uiso 0.343(18) 1 d P A 1
H11B H 0.4895 -0.3905 -0.1027 0.155 Uiso 0.343(18) 1 calc PR A 1
C12 C 0.675(3) -0.386(3) -0.0592(19) 0.038(5) Uiso 0.343(18) 1 d P A 1
H12B H 0.6510 -0.4002 -0.0008 0.045 Uiso 0.343(18) 1 calc PR A 1
C13 C 0.801(3) -0.362(3) -0.064(2) 0.042(6) Uiso 0.343(18) 1 d P A 1
H13B H 0.8623 -0.3520 -0.0118 0.050 Uiso 0.343(18) 1 calc PR A 1
C14 C 0.834(3) -0.354(3) -0.150(2) 0.042(6) Uiso 0.343(18) 1 d P A 1
H14B H 0.9230 -0.3181 -0.1528 0.051 Uiso 0.343(18) 1 calc PR A 1
C25 C 0.846(2) 0.057(2) -0.2314(16) 0.048(5) Uiso 0.49(2) 1 d P A 1
H25C H 0.7828 0.0992 -0.2557 0.057 Uiso 0.49(2) 1 calc PR A 1
H25D H 0.8297 -0.0384 -0.2722 0.057 Uiso 0.49(2) 1 calc PR A 1
C26 C 0.827(3) 0.067(3) -0.130(2) 0.050(8) Uiso 0.49(2) 1 d P A 1
C29 C 0.788(4) 0.084(4) 0.064(3) 0.079(9) Uiso 0.49(2) 1 d P A 1
H29B H 0.7768 0.0907 0.1289 0.094 Uiso 0.49(2) 1 calc PR A 1
C27 C 0.922(3) 0.067(3) -0.061(2) 0.068(7) Uiso 0.49(2) 1 d P A 1
H27B H 1.0071 0.0623 -0.0802 0.082 Uiso 0.49(2) 1 calc PR A 1
C28 C 0.903(3) 0.074(3) 0.031(2) 0.080(8) Uiso 0.49(2) 1 d P A 1
H28B H 0.9725 0.0707 0.0731 0.096 Uiso 0.49(2) 1 calc PR A 1
C30 C 0.688(4) 0.086(4) 0.005(3) 0.097(11) Uiso 0.49(2) 1 d P A 1
H30B H 0.6049 0.0902 0.0278 0.116 Uiso 0.49(2) 1 calc PR A 1
C31 C 0.710(3) 0.080(3) -0.093(2) 0.083(9) Uiso 0.49(2) 1 d P A 1
H31B H 0.6415 0.0869 -0.1338 0.100 Uiso 0.49(2) 1 calc PR A 1
O2 N 1.4404(11) 0.3883(11) -0.4827(8) 0.108(4) Uiso 1.49(3) 1 d P B 1
C36 C 1.5546(12) 0.2281(11) -0.4451(9) 0.090(4) Uiso 1.49(3) 1 d P B 1
C37 C 1.3640(19) 0.1994(19) -0.5535(14) 0.139(6) Uiso 1.49(3) 1 d P B 1
O1 O 1.6414(15) 0.0486(15) -0.4077(12) 0.096(5) Uiso 0.77(2) 1 d P C 2
C35 C 1.5322(14) 0.0007(16) -0.4877(12) 0.057(4) Uiso 0.77(2) 1 d P . 2
O1W O 1.7133(19) -0.1059(19) -0.4069(14) 0.061(7) Uiso 0.44(3) 1 d P D 3

loop_
_atom_type_symbol
_atom_type_description
_atom_type_scat_dispersion_real
_atom_type_scat_dispersion_imag
_atom_type_scat_source
C C 0.0033 0.0016 'International Tables Vol C Tables 4.2.6.8 and 6.1.1.4'
H H 0.0000 0.0000 'International Tables Vol C Tables 4.2.6.8 and 6.1.1.4'
N N 0.0061 0.0033 'International Tables Vol C Tables 4.2.6.8 and 6.1.1.4'
Br Br -0.2901 2.4595 'International Tables Vol C Tables 4.2.6.8 and 6.1.1.4'
Ag Ag -0.8971 1.1015 'International Tables Vol C Tables 4.2.6.8 and 6.1.1.4'
O O 0.0106 0.0060 'International Tables Vol C Tables 4.2.6.8 and 6.1.1.4'

loop_
_geom_angle_atom_site_label_1
_geom_angle_atom_site_label_2
_geom_angle_atom_site_label_3
_geom_angle
_geom_angle_site_symmetry_1
C1X Ag1 C18 171.5(10) .
C1X Ag1 C1 3.8(10) .
C18 Ag1 C1 174.3(7) .
C1X Ag1 C18X 171.4(12) .
C18 Ag1 C18X 0.9(13) .
C1 Ag1 C18X 173.9(8) .
C7X N1X C8X 126.9(18) .
C7X N1X C1X 124.3(19) .
C8X N1X C1X 108.8(18) .
C7X N1X C2X 44.5(15) .
C8X N1X C2X 171.2(18) .
C1X N1X C2X 79.8(15) .
C2X N2X C1X 112(2) .
C2X N2X C15X 127(2) .
C1X N2X C15X 121(2) .
C18X N3X C24X 108(2) .
C18X N3X C25X 122(3) .
C24X N3X C25X 130(3) .
C18X N4X C19X 110(4) .
C18X N4X C32X 116(4) .
C19X N4X C32X 133(4) .
N2X C1X N1X 90(2) .
N2X C1X Ag1 126(2) .
N1X C1X Ag1 143.3(19) .
C7X C2X N2X 124(3) .
C7X C2X C3X 109(3) .
N2X C2X C3X 126(3) .
C7X C2X N1X 45.3(15) .
N2X C2X N1X 78.6(18) .
C3X C2X N1X 154(3) .
C2X C3X C4X 118(3) .
C2X C3X H3XA 120.8 .
C4X C3X H3XA 120.9 .
C5X C4X C3X 120(3) .
C5X C4X H4XA 120.2 .
C3X C4X H4XA 120.1 .
C6X C5X C4X 121(2) .
C6X C5X H5XA 119.6 .
C4X C5X H5XA 119.5 .
C5X C6X C7X 115(2) .
C5X C6X H6XA 122.5 .
C7X C6X H6XA 122.6 .
C2X C7X N1X 90(2) .
C2X C7X C6X 136(3) .
N1X C7X C6X 133(2) .
C16X C15X N2X 109(2) .
C16X C15X H15A 109.9 .
N2X C15X H15A 109.9 .
C16X C15X H15B 109.9 .
N2X C15X H15B 109.9 .
H15A C15X H15B 108.3 .
C17X C16X C15X 116(3) .
C17X C16X H16A 108.3 .
C15X C16X H16A 108.3 .
C17X C16X H16D 108.2 .
C15X C16X H16D 108.4 .
H16A C16X H16D 107.4 .
C16X C17X H17A 109.6 .
C16X C17X H17B 109.3 .
H17A C17X H17B 109.5 .
C16X C17X H17C 109.5 .
H17A C17X H17C 109.5 .
H17B C17X H17C 109.5 .
N3X C18X N4X 107(3) .
N3X C18X Ag1 129(2) .
N4X C18X Ag1 123(3) .
C24X C19X C20X 122(2) .
C24X C19X N4X 106(3) .
C20X C19X N4X 132(3) .
C21X C20X C19X 114(3) .
C21X C20X H20A 108.6 .
C19X C20X H20A 108.6 .
C21X C20X H20B 108.7 .
C19X C20X H20B 108.7 .
H20A C20X H20B 107.6 .
C20X C21X C22X 122(3) .
C20X C21X H21A 119.0 .
C22X C21X H21A 119.0 .
C23X C22X C21X 122(3) .
C23X C22X H22A 119.1 .
C21X C22X H22A 119.2 .
C22X C23X C24X 115(3) .
C22X C23X H23A 122.7 .
C24X C23X H23A 122.6 .
C19X C24X N3X 108(2) .
C19X C24X C23X 125(3) .
N3X C24X C23X 127(3) .
C33X C32X N4X 91(3) .
C33X C32X H32A 113.5 .
N4X C32X H32A 113.5 .
C33X C32X H32B 113.6 .
N4X C32X H32B 113.5 .
H32A C32X H32B 110.8 .
C32X C33X C34X 132(7) .
C32X C33X H33A 104.3 .
C34X C33X H33A 104.3 .
C32X C33X H33D 104.2 .
C34X C33X H33D 103.6 .
H33A C33X H33D 105.6 .
C33X C34X H34A 109.5 .
C33X C34X H34B 110.0 .
H34A C34X H34B 109.5 .
C33X C34X H34C 108.9 .
H34A C34X H34C 109.5 .
H34B C34X H34C 109.5 .
C9X C8X N1X 110.6(14) .
C9X C8X H8XA 109.5 .
N1X C8X H8XA 109.5 .
C9X C8X H8XB 109.5 .
N1X C8X H8XB 109.6 .
H8XA C8X H8XB 108.1 .
C14X C9X C10X 123.0(17) .
C14X C9X C8X 114.0(16) .
C10X C9X C8X 121.0(15) .
C11X C10X C9X 119.5(15) .
C11X C10X H10A 120.3 .
C9X C10X H10A 120.3 .
C12X C11X C10X 123.7(19) .
C12X C11X H11A 118.1 .
C10X C11X H11A 118.2 .
C11X C12X C13X 113(2) .
C11X C12X H12A 123.4 .
C13X C12X H12A 123.4 .
C14X C13X C12X 118(2) .
C14X C13X H13A 121.2 .
C12X C13X H13A 121.2 .
C9X C14X C13X 117(2) .
C9X C14X H14A 121.7 .
C13X C14X H14A 121.7 .
N3X C25X C26X 115(2) .
N3X C25X H25A 108.6 .
C26X C25X H25A 108.6 .
N3X C25X H25B 108.6 .
C26X C25X H25B 108.6 .
H25A C25X H25B 107.6 .
C27X C26X C31X 120(3) .
C27X C26X C25X 125(3) .
C31X C26X C25X 114(3) .
C30X C29X C28X 118(4) .
C30X C29X H29A 121.1 .
C28X C29X H29A 121.1 .
C26X C27X C28X 122(3) .
C26X C27X H27A 119.0 .
C28X C27X H27A 118.9 .
C29X C28X C27X 120(3) .
C29X C28X H28A 120.2 .
C27X C28X H28A 120.2 .
C29X C30X C31X 122(4) .
C29X C30X H30A 118.8 .
C31X C30X H30A 118.8 .
C26X C31X C30X 117(3) .
C26X C31X H31A 121.6 .
C30X C31X H31A 121.7 .
C1 N1 C8 134(2) .
C1 N1 C7 101.3(16) .
C8 N1 C7 125(2) .
C1 N2 C2 111.9(14) .
C1 N2 C15 124.6(15) .
C2 N2 C15 123.5(15) .
C18 N3 C24 112.5(17) .
C18 N3 C25 122.8(18) .
C24 N3 C25 124.6(17) .
C18 N4 C19 108(2) .
C18 N4 C32 129(2) .
C19 N4 C32 123(2) .
N1 C1 N2 115.9(15) .
N1 C1 Ag1 117.1(12) .
N2 C1 Ag1 127.0(10) .
N2 C2 C3 134.9(18) .
N2 C2 C7 95.9(16) .
C3 C2 C7 129.2(19) .
C4 C3 C2 112(2) .
C4 C3 H3A 124.2 .
C2 C3 H3A 124.1 .
C3 C4 C5 125(2) .
C3 C4 H4A 117.5 .
C5 C4 H4A 117.5 .
C6 C5 C4 123(3) .
C6 C5 H5A 118.3 .
C4 C5 H5A 118.3 .
C5 C6 C7 118(2) .
C5 C6 H6A 121.1 .
C7 C6 H6A 121.1 .
N1 C7 C6 132(2) .
N1 C7 C2 114.9(18) .
C6 C7 C2 112.9(19) .
C16 C15 N2 117.6(18) .
C16 C15 H15C 107.9 .
N2 C15 H15C 107.9 .
C16 C15 H15D 107.9 .
N2 C15 H15D 107.9 .
H15C C15 H15D 107.2 .
C17 C16 C15 131(3) .
C17 C16 H16B 104.4 .
C15 C16 H16B 104.4 .
C17 C16 H16C 104.4 .
C15 C16 H16C 104.4 .
H16B C16 H16C 105.6 .
C16 C17 H17D 109.5 .
C16 C17 H17E 109.4 .
H17D C17 H17E 109.5 .
C16 C17 H17F 109.5 .
H17D C17 H17F 109.5 .
H17E C17 H17F 109.5 .
N3 C18 N4 105.1(19) .
N3 C18 Ag1 124.1(15) .
N4 C18 Ag1 130.6(16) .
C24 C19 N4 107.3(19) .
C24 C19 C20 126(2) .
N4 C19 C20 127(2) .
C19 C20 C21 111(2) .
C19 C20 H20C 124.3 .
C21 C20 H20C 124.3 .
C22 C21 C20 122(2) .
C22 C21 H21B 119.1 .
C20 C21 H21B 119.2 .
C23 C22 C21 125(2) .
C23 C22 H22B 117.5 .
C21 C22 H22B 117.5 .
C22 C23 C24 114(2) .
C22 C23 H23B 123.1 .
C24 C23 H23B 123.1 .
N3 C24 C19 107.1(17) .
N3 C24 C23 131(2) .
C19 C24 C23 122(2) .
N4 C32 C33 122.1(19) .
N4 C32 H32C 106.9 .
C33 C32 H32C 106.8 .
N4 C32 H32D 106.7 .
C33 C32 H32D 106.8 .
H32C C32 H32D 106.6 .
C34 C33 C32 116(2) .
C34 C33 H33B 108.2 .
C32 C33 H33B 108.3 .
C34 C33 H33C 108.2 .
C32 C33 H33C 108.2 .
H33B C33 H33C 107.4 .
C33 C34 H34D 109.5 .
C33 C34 H34E 109.5 .
H34D C34 H34E 109.5 .
C33 C34 H34F 109.5 .
H34D C34 H34F 109.5 .
H34E C34 H34F 109.5 .
N1 C8 C9 117(3) .
N1 C8 H8XA 108.0 .
C9 C8 H8XA 108.0 .
N1 C8 H8XB 107.9 .
C9 C8 H8XB 108.0 .
H8XA C8 H8XB 107.2 .
C10 C9 C14 110(6) .
C10 C9 C8 123(6) .
C14 C9 C8 126(3) .
C9 C10 C11 127(9) .
C9 C10 H10B 116.4 .
C11 C10 H10B 116.2 .
C12 C11 C10 105(7) .
C12 C11 H11B 127.2 .
C10 C11 H11B 127.7 .
C11 C12 C13 133(4) .
C11 C12 H12B 113.3 .
C13 C12 H12B 113.4 .
C14 C13 C12 113(3) .
C14 C13 H13B 123.4 .
C12 C13 H13B 123.3 .
C13 C14 C9 128(3) .
C13 C14 H14B 116.2 .
C9 C14 H14B 116.2 .
C26 C25 N3 110(2) .
C26 C25 H25C 109.6 .
N3 C25 H25C 109.6 .
C26 C25 H25D 109.6 .
N3 C25 H25D 109.5 .
H25C C25 H25D 108.1 .
C31 C26 C25 122(3) .
C31 C26 C27 113(3) .
C25 C26 C27 126(3) .
C30 C29 C28 121(4) .
C30 C29 H29B 119.6 .
C28 C29 H29B 119.6 .
C28 C27 C26 125(3) .
C28 C27 H27B 117.6 .
C26 C27 H27B 117.6 .
C29 C28 C27 121(3) .
C29 C28 H28B 119.7 .
C27 C28 H28B 119.7 .
C29 C30 C31 118(4) .
C29 C30 H30B 121.0 .
C31 C30 H30B 121.0 .
C26 C31 C30 123(3) .
C26 C31 H31B 118.6 .
C30 C31 H31B 118.6 .
C35 C35 O1 156(3) 2_854

loop_
_geom_bond_atom_site_label_1
_geom_bond_atom_site_label_2
_geom_bond_distance
_geom_bond_site_symmetry_2
Ag1 C1X 1.80(3) .
Ag1 C18 1.98(2) .
Ag1 C1 2.205(14) .
Ag1 C18X 2.29(3) .
N1X C7X 1.40(3) .
N1X C8X 1.48(3) .
N1X C1X 1.65(4) .
N1X C2X 1.97(4) .
N2X C2X 1.39(4) .
N2X C1X 1.43(4) .
N2X C15X 1.48(4) .
N3X C18X 1.34(4) .
N3X C24X 1.37(4) .
N3X C25X 1.45(4) .
N4X C18X 1.36(5) .
N4X C19X 1.34(5) .
N4X C32X 1.53(6) .
C2X C7X 1.38(4) .
C2X C3X 1.51(5) .
C3X C4X 1.53(5) .
C3X H3XA 0.9500 .
C4X C5X 1.44(4) .
C4X H4XA 0.9500 .
C5X C6X 1.38(4) .
C5X H5XA 0.9500 .
C6X C7X 1.36(4) .
C6X H6XA 0.9500 .
C15X C16X 1.38(4) .
C15X H15A 0.9900 .
C15X H15B 0.9900 .
C16X C17X 1.29(6) .
C16X H16A 0.9900 .
C16X H16D 0.9900 .
C17X H17A 0.9800 .
C17X H17B 0.9800 .
C17X H17C 0.9800 .
C19X C24X 1.38(4) .
C19X C20X 1.39(4) .
C20X C21X 1.41(4) .
C20X H20A 0.9900 .
C20X H20B 0.9900 .
C21X C22X 1.46(4) .
C21X H21A 0.9500 .
C22X C23X 1.35(4) .
C22X H22A 0.9500 .
C23X C24X 1.41(4) .
C23X H23A 0.9500 .
C32X C33X 1.65(4) .
C32X H32A 0.9900 .
C32X H32B 0.9900 .
C33X C34X 1.52(16) .
C33X H33A 0.9900 .
C33X H33D 0.9900 .
C34X H34A 0.9800 .
C34X H34B 0.9800 .
C34X H34C 0.9800 .
C8X C9X 1.57(2) .
C8X H8XA 0.9900 .
C8X H8XB 0.9900 .
C9X C14X 1.40(3) .
C9X C10X 1.30(2) .
C10X C11X 1.40(2) .
C10X H10A 0.9500 .
C11X C12X 1.29(3) .
C11X H11A 0.9500 .
C12X C13X 1.56(4) .
C12X H12A 0.9500 .
C13X C14X 1.39(3) .
C13X H13A 0.9500 .
C14X H14A 0.9500 .
C25X C26X 1.55(4) .
C25X H25A 0.9900 .
C25X H25B 0.9900 .
C26X C27X 1.29(4) .
C26X C31X 1.38(5) .
C29X C30X 1.32(5) .
C29X C28X 1.37(5) .
C29X H29A 0.9500 .
C27X C28X 1.40(4) .
C27X H27A 0.9500 .
C28X H28A 0.9500 .
C30X C31X 1.43(5) .
C30X H30A 0.9500 .
C31X H31A 0.9500 .
N1 C1 1.24(2) .
N1 C8 1.53(4) .
N1 C7 1.39(3) .
N2 C1 1.35(2) .
N2 C2 1.37(2) .
N2 C15 1.46(2) .
N3 C18 1.37(3) .
N3 C24 1.36(2) .
N3 C25 1.50(3) .
N4 C18 1.37(3) .
N4 C19 1.45(3) .
N4 C32 1.44(3) .
C2 C3 1.34(3) .
C2 C7 1.46(3) .
C3 C4 1.37(3) .
C3 H3A 0.9500 .
C4 C5 1.35(4) .
C4 H4A 0.9500 .
C5 C6 1.36(3) .
C5 H5A 0.9500 .
C6 C7 1.44(3) .
C6 H6A 0.9500 .
C15 C16 1.47(3) .
C15 H15C 0.9900 .
C15 H15D 0.9900 .
C16 C17 1.22(3) .
C16 H16B 0.9900 .
C16 H16C 0.9900 .
C17 H17D 0.9800 .
C17 H17E 0.9800 .
C17 H17F 0.9800 .
C19 C24 1.34(3) .
C19 C20 1.42(3) .
C20 C21 1.41(3) .
C20 H20C 0.9500 .
C21 C22 1.40(4) .
C21 H21B 0.9500 .
C22 C23 1.36(4) .
C22 H22B 0.9500 .
C23 C24 1.41(3) .
C23 H23B 0.9500 .
C32 C33 1.48(3) .
C32 H32C 0.9900 .
C32 H32D 0.9900 .
C33 C34 1.38(3) .
C33 H33B 0.9900 .
C33 H33C 0.9900 .
C34 H34D 0.9800 .
C34 H34E 0.9800 .
C34 H34F 0.9800 .
C8 C9 1.39(4) .
C8 H8XA 0.9900 .
C8 H8XB 0.9900 .
C9 C10 1.26(11) .
C9 C14 1.44(4) .
C10 C11 1.63(12) .
C10 H10B 0.9500 .
C11 C12 1.30(7) .
C11 H11B 0.9500 .
C12 C13 1.31(4) .
C12 H12B 0.9500 .
C13 C14 1.35(4) .
C13 H13B 0.9500 .
C14 H14B 0.9500 .
C25 C26 1.48(4) .
C25 H25C 0.9900 .
C25 H25D 0.9900 .
C26 C31 1.37(5) .
C26 C27 1.40(4) .
C29 C30 1.34(5) .
C29 C28 1.33(5) .
C29 H29B 0.9500 .
C27 C28 1.35(4) .
C27 H27B 0.9500 .
C28 H28B 0.9500 .
C30 C31 1.46(5) .
C30 H30B 0.9500 .
C31 H31B 0.9500 .
O2 C37 1.97(2) .
O1 C35 1.50(2) .
C35 C35 0.75(3) 2_854

loop_
_geom_torsion_atom_site_label_1
_geom_torsion_atom_site_label_2
_geom_torsion_atom_site_label_3
_geom_torsion_atom_site_label_4
_geom_torsion
C2X N2X C1X N1X -3(2)
C15X N2X C1X N1X 172(2)
C2X N2X C1X Ag1 -173(2)
C15X N2X C1X Ag1 3(4)
C7X N1X C1X N2X 2(3)
C8X N1X C1X N2X -179.8(17)
C2X N1X C1X N2X 2.3(16)
C7X N1X C1X Ag1 168(2)
C8X N1X C1X Ag1 -14(4)
C2X N1X C1X Ag1 168(3)
C18 Ag1 C1X N2X -99(7)
C1 Ag1 C1X N2X 49(14)
C18X Ag1 C1X N2X -93(8)
C18 Ag1 C1X N1X 99(7)
C1 Ag1 C1X N1X -113(17)
C18X Ag1 C1X N1X 105(8)
C1X N2X C2X C7X 5(4)
C15X N2X C2X C7X -171(3)
C1X N2X C2X C3X 175(3)
C15X N2X C2X C3X -1(5)
C1X N2X C2X N1X 3(2)
C15X N2X C2X N1X -173(2)
C8X N1X C2X C7X 13(11)
C1X N1X C2X C7X 180(2)
C7X N1X C2X N2X 178(3)
C8X N1X C2X N2X -169(11)
C1X N1X C2X N2X -2.4(17)
C7X N1X C2X C3X 13(5)
C8X N1X C2X C3X 26(14)
C1X N1X C2X C3X -167(6)
C7X C2X C3X C4X -3(4)
N2X C2X C3X C4X -175(3)
N1X C2X C3X C4X -13(7)
C2X C3X C4X C5X -2(4)
C3X C4X C5X C6X 4(4)
C4X C5X C6X C7X 0(4)
N2X C2X C7X N1X -3(3)
C3X C2X C7X N1X -174(2)
N2X C2X C7X C6X -179(3)
C3X C2X C7X C6X 9(5)
N1X C2X C7X C6X -177(4)
C8X N1X C7X C2X -178(2)
C1X N1X C7X C2X 0(3)
C8X N1X C7X C6X -1(4)
C1X N1X C7X C6X 177(3)
C2X N1X C7X C6X 177(4)
C5X C6X C7X C2X -8(5)
C5X C6X C7X N1X 177(2)
C2X N2X C15X C16X -107(3)
C1X N2X C15X C16X 78(3)
N2X C15X C16X C17X -153(4)
C24X N3X C18X N4X 1(4)
C25X N3X C18X N4X 175(3)
C24X N3X C18X Ag1 169(2)
C25X N3X C18X Ag1 -17(4)
C19X N4X C18X N3X -2(5)
C32X N4X C18X N3X -175(3)
C19X N4X C18X Ag1 -171(2)
C32X N4X C18X Ag1 16(5)
C1X Ag1 C18X N3X -78(8)
C18 Ag1 C18X N3X 22(80)
C1 Ag1 C18X N3X -101(8)
C1X Ag1 C18X N4X 88(8)
C18 Ag1 C18X N4X -172(84)
C1 Ag1 C18X N4X 65(10)
C18X N4X C19X C24X 2(4)
C32X N4X C19X C24X 174(4)
C18X N4X C19X C20X -179(3)
C32X N4X C19X C20X -8(8)
C24X C19X C20X C21X 1(4)
N4X C19X C20X C21X -177(4)
C19X C20X C21X C22X -5(4)
C20X C21X C22X C23X 9(5)
C21X C22X C23X C24X -7(4)
C20X C19X C24X N3X 180(3)
N4X C19X C24X N3X -2(4)
C20X C19X C24X C23X 0(4)
N4X C19X C24X C23X 179(3)
C18X N3X C24X C19X 0(3)
C25X N3X C24X C19X -173(2)
C18X N3X C24X C23X 180(3)
C25X N3X C24X C23X 6(4)
C22X C23X C24X C19X 3(4)
C22X C23X C24X N3X -176(3)
C18X N4X C32X C33X -129(4)
C19X N4X C32X C33X 60(5)
N4X C32X C33X C34X -107(9)
C7X N1X C8X C9X 80(2)
C1X N1X C8X C9X -98.0(18)
C2X N1X C8X C9X 68(11)
N1X C8X C9X C14X 90(2)
N1X C8X C9X C10X -106(2)
C14X C9X C10X C11X -16(3)
C8X C9X C10X C11X -178.5(15)
C9X C10X C11X C12X -5(3)
C10X C11X C12X C13X 24(3)
C11X C12X C13X C14X -26(3)
C10X C9X C14X C13X 12(3)
C8X C9X C14X C13X 176.2(19)
C12X C13X C14X C9X 8(3)
C18X N3X C25X C26X 104(3)
C24X N3X C25X C26X -83(3)
N3X C25X C26X C27X 25(4)
N3X C25X C26X C31X -147(3)
C31X C26X C27X C28X -9(5)
C25X C26X C27X C28X 180(3)
C30X C29X C28X C27X 8(5)
C26X C27X C28X C29X 2(5)
C28X C29X C30X C31X -12(6)
C27X C26X C31X C30X 5(5)
C25X C26X C31X C30X 178(3)
C29X C30X C31X C26X 5(5)
C8 N1 C1 N2 -179(2)
C7 N1 C1 N2 -3.1(19)
C8 N1 C1 Ag1 2(3)
C7 N1 C1 Ag1 177.8(11)
C2 N2 C1 N1 5(2)
C15 N2 C1 N1 -176.0(16)
C2 N2 C1 Ag1 -176.4(11)
C15 N2 C1 Ag1 3(2)
C1X Ag1 C1 N1 51(15)
C18 Ag1 C1 N1 104(7)
C18X Ag1 C1 N1 112(8)
C1X Ag1 C1 N2 -128(16)
C18 Ag1 C1 N2 -75(7)
C18X Ag1 C1 N2 -67(8)
C1 N2 C2 C3 177(2)
C15 N2 C2 C3 -2(3)
C1 N2 C2 C7 -3.2(18)
C15 N2 C2 C7 177.4(16)
N2 C2 C3 C4 -179(2)
C7 C2 C3 C4 1(3)
C2 C3 C4 C5 1(4)
C3 C4 C5 C6 -2(4)
C4 C5 C6 C7 0(4)
C1 N1 C7 C6 -175(2)
C8 N1 C7 C6 2(4)
C1 N1 C7 C2 1(2)
C8 N1 C7 C2 177(2)
C5 C6 C7 N1 177(2)
C5 C6 C7 C2 2(3)
N2 C2 C7 N1 1(2)
C3 C2 C7 N1 -179(2)
N2 C2 C7 C6 177.9(17)
C3 C2 C7 C6 -2(3)
C1 N2 C15 C16 78(2)
C2 N2 C15 C16 -102(2)
N2 C15 C16 C17 137(3)
C24 N3 C18 N4 -2(2)
C25 N3 C18 N4 179.4(18)
C24 N3 C18 Ag1 173.4(14)
C25 N3 C18 Ag1 -5(3)
C19 N4 C18 N3 2(2)
C32 N4 C18 N3 -178(2)
C19 N4 C18 Ag1 -173.3(16)
C32 N4 C18 Ag1 7(4)
C1X Ag1 C18 N3 -77(7)
C1 Ag1 C18 N3 -99(7)
C18X Ag1 C18 N3 -163(83)
C1X Ag1 C18 N4 97(7)
C1 Ag1 C18 N4 76(8)
C18X Ag1 C18 N4 11(80)
C18 N4 C19 C24 -1(3)
C32 N4 C19 C24 178(2)
C18 N4 C19 C20 178(2)
C32 N4 C19 C20 -2(4)
C24 C19 C20 C21 -1(3)
N4 C19 C20 C21 179(2)
C19 C20 C21 C22 0(3)
C20 C21 C22 C23 0(4)
C21 C22 C23 C24 0(4)
C18 N3 C24 C19 1(2)
C25 N3 C24 C19 179.9(18)
C18 N3 C24 C23 180(2)
C25 N3 C24 C23 -2(3)
N4 C19 C24 N3 0(2)
C20 C19 C24 N3 -180(2)
N4 C19 C24 C23 -179(2)
C20 C19 C24 C23 2(3)
C22 C23 C24 N3 -179(2)
C22 C23 C24 C19 -1(3)
C18 N4 C32 C33 -85(3)
C19 N4 C32 C33 95(3)
N4 C32 C33 C34 -23(3)
C1 N1 C8 C9 -108(3)
C7 N1 C8 C9 77(3)
N1 C8 C9 C10 -155(6)
N1 C8 C9 C14 37(5)
C14 C9 C10 C11 0(11)
C8 C9 C10 C11 -170(7)
C9 C10 C11 C12 -13(12)
C10 C11 C12 C13 16(8)
C11 C12 C13 C14 -6(6)
C12 C13 C14 C9 -13(4)
C10 C9 C14 C13 14(7)
C8 C9 C14 C13 -176(3)
C18 N3 C25 C26 108(2)
C24 N3 C25 C26 -71(3)
N3 C25 C26 C31 145(3)
N3 C25 C26 C27 -33(4)
C31 C26 C27 C28 3(5)
C25 C26 C27 C28 -179(3)
C30 C29 C28 C27 1(6)
C26 C27 C28 C29 -2(5)
C28 C29 C30 C31 -2(6)
C25 C26 C31 C30 178(3)
C27 C26 C31 C30 -4(5)
C29 C30 C31 C26 4(5)
